data_7215923
loop_
_publ_author_name
'Chakraborty, Shaunak'
'Ganguly, Somnath'
'Desiraju, Gautam R.'

_publ_section_title
;
 Synthon transferability probed with IR spectroscopy: cytosine salts as
 models for salts of lamivudine
;
_journal_issue 22
_journal_name_full CrystEngComm
_journal_page_first 4732
_journal_paper_doi 10.1039/c3ce42156b
_journal_volume 16
_journal_year 2014
_chemical_absolute_configuration ad
_chemical_formula_moiety '2(C8 H11 N3 O3 S), C7 H12 O4'
_chemical_formula_sum 'C23 H34 N6 O10 S2'
_chemical_formula_weight 618.68
_chemical_name_systematic
;
 ?
;
_space_group_IT_number 4
_symmetry_cell_setting monoclinic
_symmetry_space_group_name_Hall 'P 2yb'
_symmetry_space_group_name_H-M 'P 1 21 1'
_atom_sites_solution_hydrogens geom
_atom_sites_solution_primary direct
_atom_sites_solution_secondary difmap
_audit_creation_method SHELXL-97
_cell_angle_alpha 90.00
_cell_angle_beta 95.357(4)
_cell_angle_gamma 90.00
_cell_formula_units_Z 2
_cell_length_a 6.9440(7)
_cell_length_b 28.891(3)
_cell_length_c 6.9559(8)
_cell_measurement_temperature 150(2)
_cell_volume 1389.4(3)
_computing_structure_refinement 'SHELXL-97 (Sheldrick, 2008)'
_diffrn_ambient_temperature 150(2)
_diffrn_measured_fraction_theta_full 0.997
_diffrn_measured_fraction_theta_max 0.997
_diffrn_radiation_monochromator graphite
_diffrn_radiation_source 'fine-focus sealed tube'
_diffrn_radiation_type MoK\a
_diffrn_radiation_wavelength 0.71073
_diffrn_reflns_av_R_equivalents 0.0653
_diffrn_reflns_av_sigmaI/netI 0.0648
_diffrn_reflns_limit_h_max 9
_diffrn_reflns_limit_h_min -8
_diffrn_reflns_limit_k_max 37
_diffrn_reflns_limit_k_min -37
_diffrn_reflns_limit_l_max 9
_diffrn_reflns_limit_l_min -9
_diffrn_reflns_number 13530
_diffrn_reflns_theta_full 27.50
_diffrn_reflns_theta_max 27.50
_diffrn_reflns_theta_min 1.41
_exptl_absorpt_coefficient_mu 0.258
_exptl_absorpt_correction_type none
_exptl_crystal_density_diffrn 1.479
_exptl_crystal_density_method 'not measured'
_exptl_crystal_F_000 652
_exptl_crystal_size_max 0.30
_exptl_crystal_size_mid 0.25
_exptl_crystal_size_min 0.10
_refine_diff_density_max 0.291
_refine_diff_density_min -0.322
_refine_diff_density_rms 0.092
_refine_ls_abs_structure_details 'Flack H D (1983), Acta Cryst. A39, 876-881'
_refine_ls_abs_structure_Flack 0.00(6)
_refine_ls_extinction_method none
_refine_ls_goodness_of_fit_ref 1.105
_refine_ls_hydrogen_treatment mixed
_refine_ls_matrix_type full
_refine_ls_number_parameters 426
_refine_ls_number_reflns 6245
_refine_ls_number_restraints 1
_refine_ls_restrained_S_all 1.105
_refine_ls_R_factor_all 0.0452
_refine_ls_R_factor_gt 0.0412
_refine_ls_shift/su_max 0.000
_refine_ls_shift/su_mean 0.000
_refine_ls_structure_factor_coef Fsqd
_refine_ls_weighting_details 'calc w=1/[\s^2^(Fo^2^)+(0.0606P)^2^+0.0000P] where P=(Fo^2^+2Fc^2^)/3'
_refine_ls_weighting_scheme calc
_refine_ls_wR_factor_gt 0.1043
_refine_ls_wR_factor_ref 0.1176
_reflns_number_gt 5969
_reflns_number_total 6245
_reflns_threshold_expression >2\s(I)
_cod_data_source_file c3ce42156b.txt
_cod_data_source_block datam
_cod_original_sg_symbol_H-M 'P 21'
_cod_database_code 7215923

loop_
_symmetry_equiv_pos_as_xyz
'x, y, z'
'-x, y+1/2, -z'

loop_
_atom_site_label
_atom_site_type_symbol
_atom_site_fract_x
_atom_site_fract_y
_atom_site_fract_z
_atom_site_U_iso_or_equiv
_atom_site_adp_type
_atom_site_occupancy
_atom_site_symmetry_multiplicity
_atom_site_calc_flag
_atom_site_refinement_flags
H10 H -0.650(4) 0.5678(10) 0.487(4) 0.017(6) Uiso 1 1 d .
H6 H -0.603(4) 0.4813(11) 0.929(4) 0.026(8) Uiso 1 1 d .
H13 H -0.040(5) 0.2056(11) 0.398(4) 0.027(8) Uiso 1 1 d .
H2 H -0.540(5) 0.3062(13) 1.064(5) 0.034(9) Uiso 1 1 d .
H3 H -0.195(4) 0.3173(10) 0.444(4) 0.018(7) Uiso 1 1 d .
H1 H -0.551(5) 0.3425(13) 1.242(5) 0.040(9) Uiso 1 1 d .
H5 H -0.071(5) 0.2999(13) -0.008(4) 0.028(8) Uiso 1 1 d .
H14 H -0.732(4) 0.4583(9) 0.463(4) 0.014(6) Uiso 1 1 d .
H12 H 0.150(6) 0.2284(13) -0.049(5) 0.037(10) Uiso 1 1 d .
H7 H -0.566(4) 0.4261(10) 1.178(4) 0.017(7) Uiso 1 1 d .
H4 H -0.047(5) 0.3565(13) -0.239(5) 0.039(9) Uiso 1 1 d .
H11 H -0.912(7) 0.5792(18) 0.833(7) 0.071(15) Uiso 1 1 d .
H9 H -0.051(6) 0.4388(14) -0.293(6) 0.047(11) Uiso 1 1 d .
H8 H -0.027(5) 0.4736(14) -0.129(5) 0.033(9) Uiso 1 1 d .
S1 S 0.22255(9) 0.25286(2) 0.36066(8) 0.02495(14) Uani 1 1 d .
S2 S -0.36406(10) 0.53659(2) 0.62387(9) 0.02870(15) Uani 1 1 d .
O1 O -0.5657(3) 0.38344(6) 0.4800(2) 0.0256(4) Uani 1 1 d .
N4 N -0.5341(3) 0.33658(7) 1.1111(3) 0.0236(4) Uani 1 1 d .
O8 O -0.5905(3) 0.78074(6) 0.3255(3) 0.0267(4) Uani 1 1 d .
H8A H -0.5434 0.8046 0.2794 0.040 Uiso 1 1 calc R
N2 N -0.0462(3) 0.42090(7) 0.1452(3) 0.0209(4) Uani 1 1 d .
O7 O -0.4306(3) 0.74624(6) 0.1021(2) 0.0292(4) Uani 1 1 d .
O10 O -0.8527(4) 0.59906(7) 0.7645(3) 0.0389(5) Uani 1 1 d .
N5 N -0.5473(3) 0.35925(7) 0.7930(3) 0.0195(4) Uani 1 1 d .
O4 O -0.7239(3) 0.51150(6) 0.6304(2) 0.0244(4) Uani 1 1 d .
O9 O 0.0375(3) 0.22565(7) -0.0597(3) 0.0278(4) Uani 1 1 d .
N1 N -0.0612(3) 0.34098(7) 0.2180(3) 0.0197(4) Uani 1 1 d .
O5 O -0.0681(3) 0.50322(7) 0.2817(3) 0.0323(4) Uani 1 1 d .
H5A H -0.0418 0.4782 0.2287 0.049 Uiso 1 1 calc R
O3 O -0.1497(3) 0.26332(6) 0.2687(2) 0.0237(4) Uani 1 1 d .
C001 C -0.5478(3) 0.37030(8) 0.9811(3) 0.0192(4) Uani 1 1 d .
C002 C -0.0538(4) 0.38658(8) 0.2805(3) 0.0201(4) Uani 1 1 d .
C003 C -0.0572(4) 0.36395(9) -0.1075(3) 0.0226(5) Uani 1 1 d .
O2 O -0.0573(3) 0.39574(6) 0.4543(2) 0.0274(4) Uani 1 1 d .
C004 C -0.0146(4) 0.53742(9) 0.1801(4) 0.0252(5) Uani 1 1 d .
N3 N -0.0479(3) 0.44525(8) -0.1711(3) 0.0255(4) Uani 1 1 d .
C005 C -0.5682(3) 0.39249(8) 0.6541(3) 0.0194(4) Uani 1 1 d .
C006 C -0.5863(4) 0.44992(9) 0.9022(3) 0.0233(5) Uani 1 1 d .
C007 C -0.5604(4) 0.41737(9) 1.0401(3) 0.0228(5) Uani 1 1 d .
C008 C -0.0490(3) 0.41068(8) -0.0455(3) 0.0203(5) Uani 1 1 d .
C009 C -0.0097(4) 0.19907(9) 0.1008(4) 0.0285(5) Uani 1 1 d .
H00A H 0.0840 0.1733 0.1210 0.034 Uiso 1 1 calc R
H00B H -0.1396 0.1853 0.0702 0.034 Uiso 1 1 calc R
C010 C -0.3241(4) 0.64293(8) 0.2920(4) 0.0236(5) Uani 1 1 d .
H01A H -0.2361 0.6688 0.2682 0.028 Uiso 1 1 calc R
H01B H -0.3166 0.6375 0.4330 0.028 Uiso 1 1 calc R
C011 C -0.5315(3) 0.74403(8) 0.2363(3) 0.0210(5) Uani 1 1 d .
O6 O 0.0572(4) 0.53216(8) 0.0251(3) 0.0438(5) Uani 1 1 d .
C012 C -0.2594(4) 0.59939(8) 0.1910(4) 0.0236(5) Uani 1 1 d .
H01C H -0.3482 0.5737 0.2152 0.028 Uiso 1 1 calc R
H01D H -0.2690 0.6050 0.0500 0.028 Uiso 1 1 calc R
N6 N -0.5946(3) 0.43822(7) 0.7105(3) 0.0206(4) Uani 1 1 d .
C013 C -0.6092(4) 0.69937(9) 0.3104(4) 0.0236(5) Uani 1 1 d .
H01E H -0.7520 0.6996 0.2863 0.028 Uiso 1 1 calc R
H01F H -0.5763 0.6978 0.4518 0.028 Uiso 1 1 calc R
C014 C -0.0632(4) 0.33047(9) 0.0259(3) 0.0224(5) Uani 1 1 d .
C015 C -0.6165(4) 0.55345(8) 0.6137(4) 0.0251(5) Uani 1 1 d .
C016 C -0.6320(4) 0.47289(8) 0.5542(3) 0.0217(5) Uani 1 1 d .
C017 C -0.4455(4) 0.48811(9) 0.4738(4) 0.0256(5) Uani 1 1 d .
H01G H -0.4700 0.4976 0.3369 0.031 Uiso 1 1 calc R
H01H H -0.3486 0.4629 0.4836 0.031 Uiso 1 1 calc R
C018 C -0.0528(4) 0.58490(9) 0.2586(4) 0.0252(5) Uani 1 1 d .
H01I H 0.0398 0.6075 0.2123 0.030 Uiso 1 1 calc R
H01J H -0.0350 0.5843 0.4015 0.030 Uiso 1 1 calc R
C019 C 0.0962(4) 0.29455(9) 0.4949(3) 0.0250(5) Uani 1 1 d .
H01K H 0.0663 0.2816 0.6205 0.030 Uiso 1 1 calc R
H01L H 0.1739 0.3231 0.5184 0.030 Uiso 1 1 calc R
C020 C -0.0094(4) 0.22651(9) 0.2878(4) 0.0251(5) Uani 1 1 d .
C021 C -0.0889(4) 0.30442(9) 0.3653(3) 0.0214(5) Uani 1 1 d .
C022 C -0.5313(4) 0.65604(9) 0.2181(4) 0.0259(5) Uani 1 1 d .
H02A H -0.5370 0.6609 0.0768 0.031 Uiso 1 1 calc R
H02B H -0.6173 0.6297 0.2413 0.031 Uiso 1 1 calc R
C023 C -0.6571(5) 0.58656(9) 0.7722(4) 0.0315(6) Uani 1 1 d .
H02C H -0.6181 0.5720 0.8987 0.038 Uiso 1 1 calc R
H02D H -0.5780 0.6148 0.7618 0.038 Uiso 1 1 calc R

loop_
_atom_site_aniso_label
_atom_site_aniso_U_11
_atom_site_aniso_U_22
_atom_site_aniso_U_33
_atom_site_aniso_U_23
_atom_site_aniso_U_13
_atom_site_aniso_U_12
S1 0.0263(3) 0.0225(3) 0.0252(3) 0.0010(2) -0.0020(2) 0.0001(2)
S2 0.0307(3) 0.0230(3) 0.0322(3) -0.0011(2) 0.0025(2) -0.0037(2)
O1 0.0418(11) 0.0193(9) 0.0162(8) -0.0003(7) 0.0058(7) -0.0021(8)
N4 0.0336(12) 0.0196(10) 0.0177(10) 0.0003(8) 0.0032(8) -0.0009(8)
O8 0.0348(10) 0.0175(8) 0.0292(9) -0.0004(7) 0.0107(7) 0.0017(7)
N2 0.0291(11) 0.0175(9) 0.0163(9) -0.0003(7) 0.0034(8) 0.0025(8)
O7 0.0375(10) 0.0243(9) 0.0273(9) 0.0029(7) 0.0114(7) 0.0071(8)
O10 0.0503(14) 0.0256(10) 0.0425(12) 0.0004(9) 0.0136(10) 0.0103(9)
N5 0.0258(10) 0.0175(9) 0.0154(9) -0.0006(7) 0.0022(7) -0.0010(7)
O4 0.0294(9) 0.0158(8) 0.0283(9) -0.0021(6) 0.0039(7) -0.0003(7)
O9 0.0326(11) 0.0259(10) 0.0248(9) -0.0024(7) 0.0022(8) -0.0035(8)
N1 0.0249(10) 0.0190(10) 0.0151(9) 0.0015(7) 0.0017(7) 0.0008(8)
O5 0.0467(12) 0.0212(9) 0.0304(10) -0.0006(7) 0.0105(8) 0.0018(8)
O3 0.0248(9) 0.0204(8) 0.0257(8) -0.0008(6) 0.0009(7) -0.0035(6)
C001 0.0176(11) 0.0217(12) 0.0183(10) 0.0002(8) 0.0022(8) -0.0015(8)
C002 0.0232(11) 0.0199(11) 0.0171(10) -0.0009(9) 0.0005(8) 0.0024(9)
C003 0.0277(12) 0.0234(12) 0.0165(11) -0.0013(9) 0.0017(9) 0.0024(9)
O2 0.0427(11) 0.0253(9) 0.0146(8) -0.0021(7) 0.0048(7) 0.0024(7)
C004 0.0224(12) 0.0254(12) 0.0276(11) 0.0004(10) 0.0017(9) 0.0034(10)
N3 0.0345(12) 0.0238(11) 0.0185(10) 0.0033(8) 0.0036(8) 0.0036(9)
C005 0.0228(12) 0.0155(10) 0.0194(10) -0.0008(8) 0.0006(9) -0.0022(8)
C006 0.0308(13) 0.0199(12) 0.0191(11) -0.0037(9) 0.0017(9) -0.0001(9)
C007 0.0310(13) 0.0205(12) 0.0167(11) -0.0028(9) 0.0015(9) -0.0015(9)
C008 0.0178(11) 0.0223(12) 0.0211(11) 0.0017(9) 0.0036(8) 0.0041(9)
C009 0.0345(14) 0.0195(12) 0.0315(13) -0.0019(10) 0.0027(11) -0.0042(10)
C010 0.0247(12) 0.0164(11) 0.0291(12) 0.0013(9) -0.0010(9) 0.0004(8)
C011 0.0231(11) 0.0182(11) 0.0211(10) 0.0022(9) -0.0010(8) 0.0028(8)
O6 0.0621(15) 0.0275(11) 0.0465(12) -0.0008(9) 0.0301(11) 0.0015(10)
C012 0.0248(13) 0.0181(11) 0.0275(12) -0.0002(9) 0.0010(9) 0.0033(9)
N6 0.0276(11) 0.0174(10) 0.0168(9) -0.0003(7) 0.0018(7) -0.0002(8)
C013 0.0237(12) 0.0187(11) 0.0280(12) -0.0012(9) 0.0008(9) 0.0016(9)
C014 0.0277(13) 0.0214(12) 0.0177(11) -0.0034(9) 0.0011(9) 0.0013(9)
C015 0.0332(14) 0.0154(11) 0.0262(12) 0.0027(9) 0.0010(10) -0.0012(9)
C016 0.0317(13) 0.0145(10) 0.0189(10) 0.0013(8) 0.0024(9) 0.0012(9)
C017 0.0327(14) 0.0208(12) 0.0242(12) 0.0027(9) 0.0066(10) 0.0006(9)
C018 0.0221(12) 0.0229(12) 0.0308(12) -0.0014(10) 0.0033(10) 0.0004(9)
C019 0.0341(14) 0.0218(12) 0.0184(10) 0.0025(9) -0.0014(9) 0.0000(10)
C020 0.0299(13) 0.0187(11) 0.0267(12) 0.0045(9) 0.0029(10) -0.0036(10)
C021 0.0263(12) 0.0205(11) 0.0176(10) 0.0016(9) 0.0024(9) -0.0033(9)
C022 0.0244(13) 0.0176(11) 0.0352(13) -0.0037(10) 0.0002(10) -0.0006(9)
C023 0.0446(17) 0.0197(12) 0.0307(13) -0.0039(10) 0.0064(11) -0.0028(11)

loop_
_atom_type_symbol
_atom_type_description
_atom_type_scat_dispersion_real
_atom_type_scat_dispersion_imag
_atom_type_scat_source
C C 0.0033 0.0016 'International Tables Vol C Tables 4.2.6.8 and 6.1.1.4'
H H 0.0000 0.0000 'International Tables Vol C Tables 4.2.6.8 and 6.1.1.4'
N N 0.0061 0.0033 'International Tables Vol C Tables 4.2.6.8 and 6.1.1.4'
O O 0.0106 0.0060 'International Tables Vol C Tables 4.2.6.8 and 6.1.1.4'
S S 0.1246 0.1234 'International Tables Vol C Tables 4.2.6.8 and 6.1.1.4'

loop_
_geom_angle_atom_site_label_1
_geom_angle_atom_site_label_2
_geom_angle_atom_site_label_3
_geom_angle
C019 S1 C020 87.87(12)
C017 S2 C015 86.35(12)
C001 N4 H2 117(2)
C001 N4 H1 121(2)
H2 N4 H1 120(3)
C011 O8 H8A 109.5
C008 N2 C002 121.0(2)
C023 O10 H11 108(3)
C001 N5 C005 120.8(2)
C016 O4 C015 112.37(19)
C009 O9 H12 106(3)
C014 N1 C002 120.9(2)
C014 N1 C021 121.4(2)
C002 N1 C021 117.36(19)
C004 O5 H5A 109.5
C021 O3 C020 114.08(18)
N4 C001 N5 118.8(2)
N4 C001 C007 120.4(2)
N5 C001 C007 120.8(2)
O2 C002 N2 121.3(2)
O2 C002 N1 120.3(2)
N2 C002 N1 118.3(2)
C014 C003 C008 118.6(2)
C014 C003 H4 121(2)
C008 C003 H4 120(2)
O6 C004 O5 122.9(3)
O6 C004 C018 121.7(2)
O5 C004 C018 115.4(2)
C008 N3 H9 119(3)
C008 N3 H8 120(2)
H9 N3 H8 121(3)
O1 C005 N5 122.3(2)
O1 C005 N6 119.2(2)
N5 C005 N6 118.5(2)
C007 C006 N6 120.8(2)
C007 C006 H6 123.3(18)
N6 C006 H6 115.8(17)
C006 C007 C001 118.0(2)
C006 C007 H7 119.8(16)
C001 C007 H7 121.8(16)
N3 C008 N2 118.6(2)
N3 C008 C003 121.3(2)
N2 C008 C003 120.1(2)
O9 C009 C020 114.1(2)
O9 C009 H00A 108.7
C020 C009 H00A 108.7
O9 C009 H00B 108.7
C020 C009 H00B 108.7
H00A C009 H00B 107.6
C012 C010 C022 110.9(2)
C012 C010 H01A 109.5
C022 C010 H01A 109.5
C012 C010 H01B 109.5
C022 C010 H01B 109.5
H01A C010 H01B 108.0
O7 C011 O8 123.1(2)
O7 C011 C013 123.8(2)
O8 C011 C013 113.1(2)
C018 C012 C010 113.1(2)
C018 C012 H01C 109.0
C010 C012 H01C 109.0
C018 C012 H01D 109.0
C010 C012 H01D 109.0
H01C C012 H01D 107.8
C006 N6 C005 120.8(2)
C006 N6 C016 122.3(2)
C005 N6 C016 116.88(18)
C011 C013 C022 113.9(2)
C011 C013 H01E 108.8
C022 C013 H01E 108.8
C011 C013 H01F 108.8
C022 C013 H01F 108.8
H01E C013 H01F 107.7
C003 C014 N1 121.1(2)
C003 C014 H5 121.6(19)
N1 C014 H5 117.4(19)
O4 C015 C023 110.1(2)
O4 C015 S2 106.15(16)
C023 C015 S2 112.85(19)
O4 C015 H10 110.4(17)
C023 C015 H10 110.0(17)
S2 C015 H10 107.3(17)
O4 C016 N6 108.21(18)
O4 C016 C017 109.8(2)
N6 C016 C017 111.6(2)
O4 C016 H14 105.3(17)
N6 C016 H14 104.3(15)
C017 C016 H14 117.1(17)
C016 C017 S2 104.05(17)
C016 C017 H01G 110.9
S2 C017 H01G 110.9
C016 C017 H01H 110.9
S2 C017 H01H 110.9
H01G C017 H01H 109.0
C004 C018 C012 109.3(2)
C004 C018 H01I 109.8
C012 C018 H01I 109.8
C004 C018 H01J 109.8
C012 C018 H01J 109.8
H01I C018 H01J 108.3
C021 C019 S1 104.05(16)
C021 C019 H01K 110.9
S1 C019 H01K 110.9
C021 C019 H01L 110.9
S1 C019 H01L 110.9
H01K C019 H01L 109.0
O3 C020 C009 111.0(2)
O3 C020 S1 106.97(16)
C009 C020 S1 112.87(19)
O3 C020 H13 108.8(18)
C009 C020 H13 110.7(17)
S1 C020 H13 106.3(17)
O3 C021 N1 108.67(17)
O3 C021 C019 108.8(2)
N1 C021 C019 112.4(2)
O3 C021 H3 111.2(16)
N1 C021 H3 104.8(16)
C019 C021 H3 110.9(15)
C013 C022 C010 114.9(2)
C013 C022 H02A 108.5
C010 C022 H02A 108.5
C013 C022 H02B 108.5
C010 C022 H02B 108.5
H02A C022 H02B 107.5
O10 C023 C015 112.5(2)
O10 C023 H02C 109.1
C015 C023 H02C 109.1
O10 C023 H02D 109.1
C015 C023 H02D 109.1
H02C C023 H02D 107.8

loop_
_geom_bond_atom_site_label_1
_geom_bond_atom_site_label_2
_geom_bond_distance
S1 C019 1.802(3)
S1 C020 1.810(3)
S2 C017 1.806(3)
S2 C015 1.814(3)
O1 C005 1.241(3)
N4 C001 1.326(3)
N4 H2 0.94(4)
N4 H1 0.95(4)
O8 C011 1.313(3)
O8 H8A 0.8400
N2 C008 1.358(3)
N2 C002 1.371(3)
O7 C011 1.220(3)
O10 C023 1.402(4)
O10 H11 0.87(5)
N5 C001 1.347(3)
N5 C005 1.360(3)
O4 C016 1.413(3)
O4 C015 1.433(3)
O9 C009 1.418(3)
O9 H12 0.78(4)
N1 C014 1.370(3)
N1 C002 1.387(3)
N1 C021 1.497(3)
O5 C004 1.290(3)
O5 H5A 0.8400
O3 C021 1.410(3)
O3 C020 1.440(3)
C001 C007 1.426(3)
C002 O2 1.240(3)
C003 C014 1.344(4)
C003 C008 1.417(4)
C003 H4 0.95(4)
C004 O6 1.239(3)
C004 C018 1.509(4)
N3 C008 1.327(3)
N3 H9 0.86(4)
N3 H8 0.88(4)
C005 N6 1.395(3)
C006 C007 1.343(4)
C006 N6 1.372(3)
C006 H6 0.93(3)
C007 H7 1.00(3)
C009 C020 1.523(4)
C009 H00A 0.9900
C009 H00B 0.9900
C010 C012 1.529(3)
C010 C022 1.529(3)
C010 H01A 0.9900
C010 H01B 0.9900
C011 C013 1.508(3)
C012 C018 1.526(4)
C012 H01C 0.9900
C012 H01D 0.9900
N6 C016 1.483(3)
C013 C022 1.529(3)
C013 H01E 0.9900
C013 H01F 0.9900
C014 H5 0.91(4)
C015 C023 1.506(4)
C015 H10 0.98(3)
C016 C017 1.523(4)
C016 H14 0.99(3)
C017 H01G 0.9900
C017 H01H 0.9900
C018 H01I 0.9900
C018 H01J 0.9900
C019 C021 1.526(3)
C019 H01K 0.9900
C019 H01L 0.9900
C020 H13 1.01(3)
C021 H3 1.03(3)
C022 H02A 0.9900
C022 H02B 0.9900
C023 H02C 0.9900
C023 H02D 0.9900

loop_
_geom_torsion_atom_site_label_1
_geom_torsion_atom_site_label_2
_geom_torsion_atom_site_label_3
_geom_torsion_atom_site_label_4
_geom_torsion
C005 N5 C001 N4 177.6(2)
C005 N5 C001 C007 -3.2(3)
C008 N2 C002 O2 -177.8(2)
C008 N2 C002 N1 1.1(3)
C014 N1 C002 O2 178.1(2)
C021 N1 C002 O2 4.7(3)
C014 N1 C002 N2 -0.8(3)
C021 N1 C002 N2 -174.2(2)
C001 N5 C005 O1 179.0(2)
C001 N5 C005 N6 -1.4(3)
N6 C006 C007 C001 -1.9(4)
N4 C001 C007 C006 -175.9(2)
N5 C001 C007 C006 4.9(4)
C002 N2 C008 N3 177.7(2)
C002 N2 C008 C003 -0.9(3)
C014 C003 C008 N3 -178.2(2)
C014 C003 C008 N2 0.3(4)
C022 C010 C012 C018 179.7(2)
C007 C006 N6 C005 -2.8(4)
C007 C006 N6 C016 177.1(2)
O1 C005 N6 C006 -175.9(2)
N5 C005 N6 C006 4.5(3)
O1 C005 N6 C016 4.2(3)
N5 C005 N6 C016 -175.4(2)
O7 C011 C013 C022 6.8(3)
O8 C011 C013 C022 -176.0(2)
C008 C003 C014 N1 0.0(4)
C002 N1 C014 C003 0.3(4)
C021 N1 C014 C003 173.4(2)
C016 O4 C015 C023 -152.1(2)
C016 O4 C015 S2 -29.7(2)
C017 S2 C015 O4 40.56(17)
C017 S2 C015 C023 161.2(2)
C015 O4 C016 N6 121.2(2)
C015 O4 C016 C017 -0.8(3)
C006 N6 C016 O4 -21.5(3)
C005 N6 C016 O4 158.4(2)
C006 N6 C016 C017 99.5(3)
C005 N6 C016 C017 -80.7(3)
O4 C016 C017 S2 30.8(2)
N6 C016 C017 S2 -89.2(2)
C015 S2 C017 C016 -39.74(17)
O6 C004 C018 C012 92.5(3)
O5 C004 C018 C012 -85.1(3)
C010 C012 C018 C004 169.6(2)
C020 S1 C019 C021 -38.77(17)
C021 O3 C020 C009 -142.5(2)
C021 O3 C020 S1 -18.9(2)
O9 C009 C020 O3 60.9(3)
O9 C009 C020 S1 -59.2(3)
C019 S1 C020 O3 33.91(17)
C019 S1 C020 C009 156.30(19)
C020 O3 C021 N1 112.0(2)
C020 O3 C021 C019 -10.7(3)
C014 N1 C021 O3 -10.7(3)
C002 N1 C021 O3 162.7(2)
C014 N1 C021 C019 109.8(3)
C002 N1 C021 C019 -76.8(3)
S1 C019 C021 O3 35.2(2)
S1 C019 C021 N1 -85.2(2)
C011 C013 C022 C010 76.1(3)
C012 C010 C022 C013 -179.9(2)
O4 C015 C023 O10 -61.0(3)
S2 C015 C023 O10 -179.41(19)
